data_4072026
loop_
_publ_author_name
'Despagnet-Ayoub, Emmanuelle'
'Jacob, Kane'
'Vendier, Laure'
'Etienne, Michel'
'\'Alvarez, Eleuterio'
'Caballero, Ana'
'D\'iaz-Requejo, M. Mar'
'P\'erez, Pedro J.'

_publ_section_title
;
 A New Perfluorinated F21-Tp Scorpionate Ligand: Enhanced Alkane
 Functionalization by Carbene Insertion with (F21-Tp)M Catalysts (M = Cu,
 Ag)
;
_journal_issue 18
_journal_name_full Organometallics
_journal_page_first 4779
_journal_paper_doi 10.1021/om800531a
_journal_volume 27
_journal_year 2008
_chemical_compound_source 'synthesis as described'
_chemical_formula_moiety 'C24 H B F21 N6 Tl'
_chemical_formula_sum 'C24 H B F21 N6 Tl'
_chemical_formula_weight 987.50
_chemical_name_systematic
;
 ?
;
_space_group_IT_number 2
_symmetry_cell_setting triclinic
_symmetry_Int_Tables_number 2
_symmetry_space_group_name_Hall '-P 1'
_symmetry_space_group_name_H-M 'P -1'
_atom_sites_solution_hydrogens geom
_atom_sites_solution_primary direct
_atom_sites_solution_secondary difmap
_cell_angle_alpha 64.197(10)
_cell_angle_beta 89.612(11)
_cell_angle_gamma 74.763(11)
_cell_formula_units_Z 4
_cell_length_a 9.6514(9)
_cell_length_b 18.1834(17)
_cell_length_c 18.2284(17)
_cell_measurement_reflns_used 8000
_cell_measurement_temperature 180
_cell_measurement_theta_max 26.05
_cell_measurement_theta_min 1.65
_cell_measurement_wavelength 0.71073
_cell_volume 2757.4(5)
_computing_cell_refinement 'Stoe IPDS software (Stoe, 1996)'
_computing_data_collection 'Stoe IPDS software (Stoe, 1996)'
_computing_data_reduction 'XRED (Stoe, 1.08, 1996)'
_computing_molecular_graphics 'Ortep-3 for Windows (Farrugia, 1997)'
_computing_publication_material 'WinGX publication routines (Farrugia, 1999)'
_computing_structure_refinement 'SHELXL-97 (Sheldrick, 1997)'
_computing_structure_solution 'SHELXS-97 (Sheldrick, 1997)'
_diffrn_ambient_temperature 180
_diffrn_measured_fraction_theta_full 0.939
_diffrn_measured_fraction_theta_max 0.939
_diffrn_measurement_device 'Stoe IPDS'
_diffrn_measurement_method \f
_diffrn_radiation_monochromator graphite
_diffrn_radiation_source 'fine-focus sealed tube'
_diffrn_radiation_type MoK\a
_diffrn_radiation_wavelength 0.71073
_diffrn_reflns_av_R_equivalents 0.0755
_diffrn_reflns_av_unetI/netI 0.0624
_diffrn_reflns_limit_h_max 11
_diffrn_reflns_limit_h_min -11
_diffrn_reflns_limit_k_max 21
_diffrn_reflns_limit_k_min -21
_diffrn_reflns_limit_l_max 21
_diffrn_reflns_limit_l_min -21
_diffrn_reflns_number 25926
_diffrn_reflns_theta_full 25.35
_diffrn_reflns_theta_max 25.35
_diffrn_reflns_theta_min 2.17
_diffrn_standards_decay_% 0.1
_diffrn_standards_interval_time 4
_diffrn_standards_number 200
_exptl_absorpt_coefficient_mu 6.032
_exptl_absorpt_correction_T_max 0.469
_exptl_absorpt_correction_T_min 0.341
_exptl_absorpt_correction_type multi-scan
_exptl_absorpt_process_details
;
        [c.f. r.h. blessing, acta cryst. (1995), a51, 33-38]
;
_exptl_crystal_colour colourless
_exptl_crystal_density_diffrn 2.379
_exptl_crystal_density_method 'not measured'
_exptl_crystal_description parallelepiped
_exptl_crystal_F_000 1848
_exptl_crystal_size_max 0.175
_exptl_crystal_size_mid 0.125
_exptl_crystal_size_min 0.125
_refine_diff_density_max 2.324
_refine_diff_density_min -2.603
_refine_diff_density_rms 0.2
_refine_ls_extinction_method none
_refine_ls_goodness_of_fit_ref 1.017
_refine_ls_hydrogen_treatment constr
_refine_ls_matrix_type full
_refine_ls_number_parameters 955
_refine_ls_number_reflns 9484
_refine_ls_number_restraints 8
_refine_ls_restrained_S_all 1.027
_refine_ls_R_factor_all 0.0697
_refine_ls_R_factor_gt 0.0557
_refine_ls_shift/su_max 0.038
_refine_ls_shift/su_mean 0.001
_refine_ls_structure_factor_coef Fsqd
_refine_ls_weighting_details 'calc w=1/[\s^2^(Fo^2^)+(0.1111P)^2^+0.0000P] where P=(Fo^2^+2Fc^2^)/3'
_refine_ls_weighting_scheme calc
_refine_ls_wR_factor_gt 0.1468
_refine_ls_wR_factor_ref 0.1561
_reflns_number_gt 7307
_reflns_number_total 9484
_reflns_threshold_expression >2\s(I)
_cod_data_source_file om800531a_si_001.cif
_cod_data_source_block 1
_cod_database_code 4072026

loop_
_symmetry_equiv_pos_as_xyz
'x, y, z'
'-x, -y, -z'

loop_
_atom_site_label
_atom_site_type_symbol
_atom_site_fract_x
_atom_site_fract_y
_atom_site_fract_z
_atom_site_U_iso_or_equiv
_atom_site_adp_type
_atom_site_occupancy
_atom_site_symmetry_multiplicity
_atom_site_calc_flag
_atom_site_refinement_flags
C11 C 1.1282(10) 0.0869(5) 0.3339(6) 0.036(2) Uani 1 1 d .
C12 C 1.2411(8) 0.1167(5) 0.2840(5) 0.0304(17) Uani 1 1 d .
C13 C 1.3639(8) 0.1328(4) 0.3089(5) 0.0275(17) Uani 1 1 d .
C14 C 1.4251(9) 0.1219(5) 0.3835(5) 0.0349(19) Uani 1 1 d .
C15 C 1.5493(9) 0.1404(5) 0.3850(6) 0.038(2) Uani 1 1 d .
C16 C 1.6171(9) 0.1713(5) 0.3141(6) 0.036(2) Uani 1 1 d .
C17 C 1.5626(9) 0.1806(5) 0.2409(5) 0.0319(18) Uani 1 1 d .
C18 C 1.4310(8) 0.1598(4) 0.2380(5) 0.0249(16) Uani 1 1 d .
C21 C 0.9236(9) 0.3323(6) -0.0780(6) 0.041(2) Uani 1 1 d .
C22 C 1.0849(8) 0.3085(5) -0.0556(5) 0.0305(18) Uani 1 1 d .
C23 C 1.1828(8) 0.3493(4) -0.0955(5) 0.0256(16) Uani 1 1 d .
C24 C 1.1786(10) 0.4247(5) -0.1701(5) 0.0317(19) Uani 1 1 d .
C25 C 1.2997(11) 0.4479(5) -0.1898(5) 0.035(2) Uani 1 1 d .
C26 C 1.4329(9) 0.3972(5) -0.1407(5) 0.0324(18) Uani 1 1 d .
C27 C 1.4440(9) 0.3254(5) -0.0701(5) 0.0305(17) Uani 1 1 d .
C28 C 1.3173(8) 0.3016(4) -0.0464(5) 0.0232(15) Uani 1 1 d .
C31 C 1.2594(11) -0.0795(6) 0.0885(6) 0.041(2) Uani 1 1 d .
C32 C 1.3581(9) -0.0320(4) 0.0956(5) 0.0291(17) Uani 1 1 d .
C33 C 1.5094(9) -0.0606(5) 0.1157(5) 0.0303(18) Uani 1 1 d .
C34 C 1.5454(8) 0.0097(5) 0.1149(5) 0.0272(16) Uani 1 1 d .
C35 C 1.6884(9) 0.0051(5) 0.1327(5) 0.0334(19) Uani 1 1 d .
C36 C 1.7906(10) -0.0732(6) 0.1515(6) 0.042(2) Uani 1 1 d .
C37 C 1.7563(11) -0.1418(6) 0.1533(6) 0.048(3) Uani 1 1 d .
C38 C 1.6194(11) -0.1376(5) 0.1362(6) 0.043(2) Uani 1 1 d .
C41 C 0.9242(9) 0.3451(5) 0.1796(5) 0.0310(18) Uani 1 1 d .
C42 C 1.0518(8) 0.3516(4) 0.2192(5) 0.0255(16) Uani 1 1 d .
C43 C 1.1737(8) 0.3722(4) 0.1820(5) 0.0227(15) Uani 1 1 d .
C44 C 1.2183(9) 0.3951(5) 0.1044(5) 0.0303(18) Uani 1 1 d .
C45 C 1.3462(9) 0.4138(5) 0.0910(5) 0.0322(18) Uani 1 1 d .
C46 C 1.4341(8) 0.4078(5) 0.1554(5) 0.0312(18) Uani 1 1 d .
C47 C 1.3956(8) 0.3852(4) 0.2320(5) 0.0282(17) Uani 1 1 d .
C48 C 1.2595(8) 0.3698(4) 0.2462(4) 0.0240(16) Uani 1 1 d .
C51 C 0.7248(10) 0.5197(6) 0.4161(6) 0.042(2) Uani 1 1 d .
C52 C 0.8828(8) 0.5054(5) 0.4020(5) 0.0270(17) Uani 1 1 d .
C53 C 0.9652(10) 0.5636(5) 0.3788(5) 0.0342(19) Uani 1 1 d .
C54 C 0.9427(12) 0.6495(5) 0.3617(6) 0.048(3) Uani 1 1 d .
C55 C 1.0473(14) 0.6850(5) 0.3411(6) 0.052(3) Uani 1 1 d .
C56 C 1.1843(12) 0.6384(5) 0.3350(6) 0.045(2) Uani 1 1 d .
C57 C 1.2127(10) 0.5548(6) 0.3496(6) 0.042(2) Uani 1 1 d .
C58 C 1.1020(10) 0.5159(4) 0.3722(5) 0.0306(18) Uani 1 1 d .
C61 C 1.1151(11) 0.0969(5) 0.5927(6) 0.040(2) Uani 1 1 d .
C62 C 1.1939(9) 0.1616(4) 0.5579(5) 0.0330(19) Uani 1 1 d .
C63 C 1.3337(9) 0.1566(4) 0.5857(5) 0.0285(17) Uani 1 1 d .
C64 C 1.4423(11) 0.0983(5) 0.6519(5) 0.039(2) Uani 1 1 d .
C65 C 1.5650(11) 0.1153(6) 0.6597(5) 0.043(2) Uani 1 1 d .
C66 C 1.5889(10) 0.1906(5) 0.6042(6) 0.038(2) Uani 1 1 d .
C67 C 1.4881(9) 0.2507(5) 0.5369(5) 0.0325(19) Uani 1 1 d .
C68 C 1.3579(8) 0.2325(4) 0.5284(5) 0.0272(17) Uani 1 1 d .
N1 N 1.2258(6) 0.1315(4) 0.2009(3) 0.0333(16) Uani 1 1 d D
N2 N 1.3521(6) 0.1591(4) 0.1765(4) 0.0252(14) Uani 1 1 d .
N3 N 1.1422(6) 0.2357(3) 0.0175(4) 0.0342(16) Uani 1 1 d D
N4 N 1.2917(6) 0.2349(4) 0.0191(4) 0.0299(15) Uani 1 1 d .
N5 N 1.2908(4) 0.0515(4) 0.0864(4) 0.0415(18) Uani 1 1 d D
N6 N 1.4185(7) 0.0748(4) 0.0948(4) 0.0292(15) Uani 1 1 d .
N7 N 1.0491(5) 0.3375(4) 0.3030(3) 0.0340(16) Uani 1 1 d D
N8 N 1.1867(7) 0.3494(4) 0.3143(4) 0.0271(14) Uani 1 1 d .
N9 N 0.9541(6) 0.4223(3) 0.4102(4) 0.0403(18) Uani 1 1 d D
N10 N 1.0949(6) 0.4354(4) 0.3928(4) 0.0244(13) Uani 1 1 d D
N11 N 1.1250(4) 0.2349(4) 0.4852(4) 0.0366(17) Uani 1 1 d D
N12 N 1.2374(6) 0.2776(3) 0.4711(4) 0.0253(14) Uani 1 1 d D
F11 F 1.0624(7) 0.1378(4) 0.3664(4) 0.0568(16) Uani 1 1 d .
F12 F 1.1838(7) 0.0088(3) 0.3978(4) 0.0580(16) Uani 1 1 d .
F13 F 1.0236(6) 0.0808(4) 0.2912(4) 0.0570(15) Uani 1 1 d .
F14 F 1.3606(6) 0.0925(4) 0.4515(3) 0.0502(14) Uani 1 1 d .
F15 F 1.6151(7) 0.1300(4) 0.4562(4) 0.0576(16) Uani 1 1 d .
F16 F 1.7416(6) 0.1878(4) 0.3199(4) 0.0530(15) Uani 1 1 d .
F17 F 1.6291(6) 0.2119(3) 0.1743(3) 0.0430(12) Uani 1 1 d .
F21 F 0.8939(7) 0.3412(5) -0.1528(5) 0.079(2) Uani 1 1 d .
F22 F 0.8646(7) 0.2776(5) -0.0284(5) 0.091(3) Uani 1 1 d .
F23 F 0.8587(7) 0.4067(4) -0.0798(5) 0.079(2) Uani 1 1 d .
F24 F 1.0501(6) 0.4722(3) -0.2165(3) 0.0478(14) Uani 1 1 d .
F25 F 1.2976(7) 0.5191(3) -0.2580(3) 0.0484(14) Uani 1 1 d .
F26 F 1.5504(6) 0.4219(3) -0.1645(3) 0.0466(13) Uani 1 1 d .
F27 F 1.5701(5) 0.2814(3) -0.0254(3) 0.0401(12) Uani 1 1 d .
F31 F 1.2419(7) -0.1366(4) 0.1617(4) 0.0560(15) Uani 1 1 d .
F32 F 1.3094(8) -0.1222(4) 0.0455(4) 0.0605(16) Uani 1 1 d .
F33 F 1.1288(7) -0.0284(4) 0.0515(4) 0.0630(18) Uani 1 1 d .
F35 F 1.7302(5) 0.0677(3) 0.1365(3) 0.0428(13) Uani 1 1 d .
F36 F 1.9305(6) -0.0787(4) 0.1687(4) 0.0583(16) Uani 1 1 d .
F37 F 1.8637(7) -0.2135(4) 0.1708(4) 0.068(2) Uani 1 1 d .
F38 F 1.5831(7) -0.2062(3) 0.1406(4) 0.0583(16) Uani 1 1 d .
F41 F 0.9584(6) 0.2871(4) 0.1515(4) 0.0586(17) Uani 1 1 d .
F42 F 0.8265(6) 0.3255(4) 0.2308(4) 0.0548(15) Uani 1 1 d .
F43 F 0.8576(5) 0.4195(3) 0.1146(3) 0.0450(13) Uani 1 1 d .
F44 F 1.1342(6) 0.4011(3) 0.0424(3) 0.0413(12) Uani 1 1 d .
F45 F 1.3930(6) 0.4372(4) 0.0168(3) 0.0505(14) Uani 1 1 d .
F46 F 1.5609(5) 0.4243(3) 0.1393(3) 0.0429(12) Uani 1 1 d .
F47 F 1.4864(5) 0.3774(3) 0.2919(3) 0.0384(11) Uani 1 1 d .
F51 F 0.6415(6) 0.5789(4) 0.3454(4) 0.0598(17) Uani 1 1 d .
F52 F 0.6983(7) 0.5521(4) 0.4694(4) 0.0603(17) Uani 1 1 d .
F53 F 0.6856(7) 0.4510(4) 0.4418(5) 0.0645(18) Uani 1 1 d .
F54 F 0.8086(7) 0.6949(3) 0.3665(4) 0.0601(17) Uani 1 1 d .
F55 F 1.0281(8) 0.7669(3) 0.3257(5) 0.073(2) Uani 1 1 d .
F56 F 1.2883(8) 0.6776(4) 0.3119(5) 0.073(2) Uani 1 1 d .
F57 F 1.3444(6) 0.5146(3) 0.3410(4) 0.0478(14) Uani 1 1 d .
F61 F 1.1816(7) 0.0256(3) 0.5870(4) 0.0623(18) Uani 1 1 d .
F62 F 1.1035(9) 0.0736(4) 0.6717(4) 0.0681(19) Uani 1 1 d .
F63 F 0.9819(7) 0.1232(4) 0.5538(5) 0.069(2) Uani 1 1 d .
F64 F 1.4168(7) 0.0235(3) 0.7058(3) 0.0553(16) Uani 1 1 d .
F65 F 1.6695(8) 0.0602(4) 0.7222(4) 0.069(2) Uani 1 1 d .
F66 F 1.7151(6) 0.2055(4) 0.6121(4) 0.0581(16) Uani 1 1 d .
F67 F 1.5189(5) 0.3209(3) 0.4850(3) 0.0415(12) Uani 1 1 d .
Tl1 Tl 1.03193(4) 0.11615(2) 0.11353(2) 0.04293(14) Uani 1 1 d D
Tl2 Tl 0.86247(3) 0.30029(2) 0.40798(2) 0.03860(13) Uani 1 1 d D
B1 B 1.3991(9) 0.1633(5) 0.0931(5) 0.0255(18) Uani 1 1 d .
H1 H 1.4933 0.1748 0.0875 0.031 Uiso 1 1 calc R
B2 B 1.2192(9) 0.3608(4) 0.3916(5) 0.0225(17) Uani 1 1 d .
H2 H 1.3098 0.3762 0.3878 0.027 Uiso 1 1 calc R

loop_
_atom_site_aniso_label
_atom_site_aniso_U_11
_atom_site_aniso_U_22
_atom_site_aniso_U_33
_atom_site_aniso_U_23
_atom_site_aniso_U_13
_atom_site_aniso_U_12
C11 0.038(5) 0.038(4) 0.030(5) -0.014(4) 0.011(4) -0.011(4)
C12 0.024(4) 0.028(4) 0.037(5) -0.013(3) 0.007(3) -0.006(3)
C13 0.028(4) 0.023(3) 0.026(4) -0.011(3) 0.005(3) 0.002(3)
C14 0.038(5) 0.036(4) 0.029(5) -0.019(3) 0.009(4) 0.000(3)
C15 0.034(5) 0.042(4) 0.041(5) -0.026(4) -0.004(4) -0.004(4)
C16 0.026(4) 0.035(4) 0.051(6) -0.025(4) 0.001(4) -0.002(3)
C17 0.027(4) 0.030(4) 0.039(5) -0.015(3) 0.006(4) -0.010(3)
C18 0.019(3) 0.017(3) 0.033(4) -0.009(3) -0.002(3) 0.000(3)
C21 0.025(4) 0.045(5) 0.040(5) -0.014(4) -0.012(4) 0.000(4)
C22 0.024(4) 0.029(4) 0.028(4) -0.009(3) -0.006(3) 0.002(3)
C23 0.027(4) 0.023(3) 0.022(4) -0.009(3) -0.002(3) -0.001(3)
C24 0.044(5) 0.024(3) 0.023(4) -0.011(3) -0.007(4) -0.001(3)
C25 0.060(6) 0.023(4) 0.017(4) -0.004(3) 0.009(4) -0.012(4)
C26 0.040(5) 0.025(4) 0.030(4) -0.010(3) 0.007(4) -0.011(3)
C27 0.028(4) 0.038(4) 0.026(4) -0.017(3) 0.006(3) -0.005(3)
C28 0.027(4) 0.020(3) 0.019(4) -0.006(3) 0.009(3) -0.006(3)
C31 0.050(6) 0.042(5) 0.037(5) -0.022(4) 0.004(4) -0.014(4)
C32 0.039(4) 0.024(3) 0.021(4) -0.010(3) -0.002(3) -0.005(3)
C33 0.035(4) 0.028(4) 0.018(4) -0.006(3) 0.002(3) -0.001(3)
C34 0.023(4) 0.031(4) 0.021(4) -0.010(3) 0.007(3) -0.001(3)
C35 0.030(4) 0.032(4) 0.027(4) -0.009(3) 0.005(3) 0.000(3)
C36 0.037(5) 0.043(5) 0.031(5) -0.014(4) 0.002(4) 0.007(4)
C37 0.049(6) 0.041(5) 0.036(5) -0.017(4) 0.005(4) 0.014(4)
C38 0.058(6) 0.032(4) 0.037(5) -0.020(4) 0.003(5) 0.000(4)
C41 0.027(4) 0.034(4) 0.035(5) -0.017(3) 0.001(3) -0.012(3)
C42 0.024(4) 0.023(3) 0.026(4) -0.008(3) -0.002(3) -0.004(3)
C43 0.024(4) 0.017(3) 0.023(4) -0.007(3) 0.001(3) -0.003(3)
C44 0.035(4) 0.031(4) 0.028(4) -0.018(3) 0.002(4) -0.006(3)
C45 0.040(5) 0.034(4) 0.021(4) -0.011(3) 0.016(4) -0.011(3)
C46 0.022(4) 0.037(4) 0.032(5) -0.013(3) 0.008(3) -0.009(3)
C47 0.027(4) 0.023(3) 0.029(4) -0.010(3) -0.001(3) -0.002(3)
C48 0.026(4) 0.023(3) 0.017(4) -0.003(3) 0.006(3) -0.008(3)
C51 0.032(5) 0.056(5) 0.029(5) -0.019(4) 0.007(4) 0.002(4)
C52 0.022(4) 0.031(4) 0.021(4) -0.011(3) 0.005(3) 0.003(3)
C53 0.045(5) 0.026(4) 0.021(4) -0.011(3) -0.001(4) 0.006(3)
C54 0.063(6) 0.029(4) 0.042(6) -0.020(4) -0.004(5) 0.008(4)
C55 0.090(8) 0.020(4) 0.043(6) -0.016(4) -0.006(6) -0.008(5)
C56 0.060(6) 0.029(4) 0.045(6) -0.013(4) -0.001(5) -0.016(4)
C57 0.044(5) 0.040(5) 0.038(5) -0.013(4) 0.005(4) -0.011(4)
C58 0.047(5) 0.019(3) 0.021(4) -0.004(3) -0.001(4) -0.011(3)
C61 0.054(6) 0.027(4) 0.036(5) -0.010(3) 0.022(4) -0.012(4)
C62 0.044(5) 0.020(3) 0.026(4) -0.006(3) 0.017(4) -0.003(3)
C63 0.032(4) 0.022(3) 0.021(4) -0.009(3) 0.005(3) 0.007(3)
C64 0.054(6) 0.024(4) 0.023(5) -0.009(3) 0.004(4) 0.009(4)
C65 0.052(6) 0.043(5) 0.018(4) -0.012(4) -0.007(4) 0.007(4)
C66 0.038(5) 0.038(4) 0.030(5) -0.016(4) -0.004(4) 0.004(4)
C67 0.032(4) 0.027(4) 0.028(4) -0.012(3) -0.005(4) 0.006(3)
C68 0.029(4) 0.022(3) 0.023(4) -0.009(3) 0.002(3) 0.003(3)
N1 0.032(4) 0.023(3) 0.033(4) -0.003(3) 0.009(3) -0.005(3)
N2 0.020(3) 0.026(3) 0.027(3) -0.007(2) 0.004(3) -0.009(2)
N3 0.022(3) 0.038(4) 0.040(4) -0.020(3) -0.004(3) -0.001(3)
N4 0.014(3) 0.030(3) 0.031(4) -0.002(3) 0.004(3) -0.002(2)
N5 0.057(5) 0.037(4) 0.026(4) -0.006(3) 0.000(4) -0.023(3)
N6 0.023(3) 0.024(3) 0.029(4) -0.005(3) -0.001(3) 0.000(2)
N7 0.032(4) 0.026(3) 0.042(4) -0.013(3) -0.008(3) -0.009(3)
N8 0.023(3) 0.024(3) 0.030(4) -0.008(3) 0.002(3) -0.008(2)
N9 0.033(4) 0.044(4) 0.026(4) -0.013(3) -0.003(3) 0.012(3)
N10 0.025(3) 0.028(3) 0.024(3) -0.014(3) 0.009(3) -0.009(2)
N11 0.047(4) 0.027(3) 0.031(4) -0.010(3) 0.017(3) -0.010(3)
N12 0.024(3) 0.021(3) 0.025(3) -0.005(2) 0.001(3) -0.006(2)
F11 0.051(3) 0.062(3) 0.066(4) -0.036(3) 0.032(3) -0.017(3)
F12 0.056(4) 0.044(3) 0.051(4) -0.002(3) 0.017(3) -0.013(3)
F13 0.052(3) 0.083(4) 0.057(4) -0.036(3) 0.024(3) -0.045(3)
F14 0.048(3) 0.069(3) 0.035(3) -0.028(3) 0.015(3) -0.010(3)
F15 0.050(3) 0.079(4) 0.048(4) -0.042(3) -0.010(3) -0.001(3)
F16 0.039(3) 0.064(3) 0.066(4) -0.036(3) -0.003(3) -0.019(3)
F17 0.040(3) 0.049(3) 0.041(3) -0.013(2) 0.005(2) -0.026(2)
F21 0.044(4) 0.120(6) 0.067(5) -0.055(4) -0.023(3) 0.010(4)
F22 0.026(3) 0.096(5) 0.100(6) 0.006(4) -0.009(3) -0.023(3)
F23 0.036(3) 0.077(4) 0.124(7) -0.065(4) -0.011(4) 0.020(3)
F24 0.054(3) 0.034(2) 0.036(3) -0.008(2) -0.018(3) 0.004(2)
F25 0.069(4) 0.032(2) 0.025(3) 0.003(2) 0.002(3) -0.013(2)
F26 0.052(3) 0.039(3) 0.044(3) -0.009(2) 0.018(3) -0.022(2)
F27 0.022(2) 0.039(2) 0.044(3) -0.006(2) 0.004(2) -0.0082(19)
F31 0.072(4) 0.057(3) 0.040(3) -0.011(3) 0.009(3) -0.038(3)
F32 0.085(5) 0.062(3) 0.056(4) -0.038(3) 0.019(3) -0.035(3)
F33 0.053(4) 0.055(3) 0.074(4) -0.021(3) -0.014(3) -0.018(3)
F35 0.023(2) 0.043(3) 0.051(3) -0.015(2) 0.002(2) -0.003(2)
F36 0.028(3) 0.061(3) 0.067(4) -0.024(3) 0.002(3) 0.008(2)
F37 0.057(4) 0.056(3) 0.075(5) -0.040(3) -0.009(3) 0.026(3)
F38 0.077(4) 0.038(3) 0.062(4) -0.032(3) 0.000(3) -0.002(3)
F41 0.047(3) 0.055(3) 0.086(5) -0.048(3) -0.013(3) -0.006(3)
F42 0.037(3) 0.078(4) 0.046(3) -0.017(3) 0.003(3) -0.031(3)
F43 0.034(3) 0.043(3) 0.040(3) -0.006(2) -0.009(2) -0.005(2)
F44 0.044(3) 0.053(3) 0.030(3) -0.022(2) 0.000(2) -0.013(2)
F45 0.052(3) 0.071(4) 0.036(3) -0.028(3) 0.024(3) -0.023(3)
F46 0.027(2) 0.059(3) 0.044(3) -0.022(2) 0.015(2) -0.016(2)
F47 0.020(2) 0.063(3) 0.034(3) -0.022(2) 0.001(2) -0.016(2)
F51 0.039(3) 0.075(4) 0.047(4) -0.029(3) -0.010(3) 0.014(3)
F52 0.053(4) 0.077(4) 0.040(3) -0.034(3) 0.004(3) 0.011(3)
F53 0.042(3) 0.062(4) 0.090(5) -0.035(3) 0.028(3) -0.014(3)
F54 0.068(4) 0.040(3) 0.064(4) -0.032(3) 0.004(3) 0.012(3)
F55 0.098(5) 0.031(3) 0.090(5) -0.032(3) 0.000(4) -0.012(3)
F56 0.090(5) 0.040(3) 0.095(5) -0.029(3) 0.011(4) -0.032(3)
F57 0.041(3) 0.033(2) 0.068(4) -0.018(2) 0.021(3) -0.018(2)
F61 0.083(4) 0.025(2) 0.076(5) -0.021(3) 0.033(4) -0.014(3)
F62 0.111(6) 0.054(3) 0.048(4) -0.022(3) 0.045(4) -0.039(4)
F63 0.059(4) 0.041(3) 0.083(5) -0.001(3) 0.016(3) -0.024(3)
F64 0.078(4) 0.029(2) 0.031(3) 0.000(2) 0.008(3) 0.005(2)
F65 0.080(5) 0.052(3) 0.036(3) -0.012(3) -0.028(3) 0.030(3)
F66 0.040(3) 0.065(3) 0.059(4) -0.030(3) -0.020(3) 0.006(3)
F67 0.033(3) 0.042(3) 0.038(3) -0.008(2) -0.006(2) -0.010(2)
Tl1 0.0310(2) 0.0497(2) 0.0497(2) -0.01984(17) 0.00693(16) -0.01868(15)
Tl2 0.0319(2) 0.0414(2) 0.0405(2) -0.01459(15) 0.01031(15) -0.01422(14)
B1 0.020(4) 0.026(4) 0.023(4) -0.006(3) 0.000(3) -0.003(3)
B2 0.023(4) 0.015(3) 0.026(5) -0.009(3) 0.007(3) -0.002(3)

loop_
_atom_type_symbol
_atom_type_description
_atom_type_scat_dispersion_real
_atom_type_scat_dispersion_imag
_atom_type_scat_source
C C 0.0033 0.0016 'International Tables Vol C Tables 4.2.6.8 and 6.1.1.4'
H H 0 0 'International Tables Vol C Tables 4.2.6.8 and 6.1.1.4'
N N 0.0061 0.0033 'International Tables Vol C Tables 4.2.6.8 and 6.1.1.4'
F F 0.0171 0.0103 'International Tables Vol C Tables 4.2.6.8 and 6.1.1.4'
Tl Tl -2.8358 9.6688 'International Tables Vol C Tables 4.2.6.8 and 6.1.1.4'
B B 0.0013 0.0007 'International Tables Vol C Tables 4.2.6.8 and 6.1.1.4'

loop_
_geom_angle_atom_site_label_1
_geom_angle_atom_site_label_2
_geom_angle_atom_site_label_3
_geom_angle
F11 C11 F13 106.1(7)
F11 C11 F12 105.9(8)
F13 C11 F12 106.6(7)
F11 C11 C12 113.1(7)
F13 C11 C12 113.0(8)
F12 C11 C12 111.5(7)
C13 C12 N1 115.5(7)
C13 C12 C11 127.8(8)
N1 C12 C11 116.7(7)
C18 C13 C14 121.9(8)
C18 C13 C12 103.3(7)
C14 C13 C12 134.6(8)
C15 C14 F14 121.4(8)
C15 C14 C13 118.1(8)
F14 C14 C13 120.5(8)
C14 C15 F15 120.8(9)
C14 C15 C16 121.7(8)
F15 C15 C16 117.5(8)
F16 C16 C17 119.4(9)
F16 C16 C15 118.7(8)
C17 C16 C15 121.8(8)
F17 C17 C16 119.9(8)
F17 C17 C18 122.5(7)
C16 C17 C18 117.5(8)
N2 C18 C13 109.0(7)
N2 C18 C17 132.1(8)
C13 C18 C17 118.9(7)
F22 C21 F23 107.8(10)
F22 C21 F21 107.9(9)
F23 C21 F21 106.1(7)
F22 C21 C22 113.4(7)
F23 C21 C22 110.7(8)
F21 C21 C22 110.6(8)
C23 C22 N3 114.8(6)
C23 C22 C21 129.7(7)
N3 C22 C21 115.5(7)
C22 C23 C28 106.1(6)
C22 C23 C24 136.1(7)
C28 C23 C24 117.8(7)
C25 C24 F24 121.7(7)
C25 C24 C23 119.8(7)
F24 C24 C23 118.4(8)
C24 C25 F25 120.9(8)
C24 C25 C26 120.8(7)
F25 C25 C26 118.3(8)
F26 C26 C27 119.7(8)
F26 C26 C25 118.3(7)
C27 C26 C25 122.1(8)
F27 C27 C26 119.8(8)
F27 C27 C28 122.0(7)
C26 C27 C28 118.2(7)
N4 C28 C27 132.7(7)
N4 C28 C23 106.0(6)
C27 C28 C23 121.3(7)
F33 C31 F31 107.0(8)
F33 C31 F32 106.9(8)
F31 C31 F32 106.8(7)
F33 C31 C32 112.2(7)
F31 C31 C32 111.7(7)
F32 C31 C32 112.0(8)
C33 C32 N5 115.2(7)
C33 C32 C31 128.6(7)
N5 C32 C31 116.0(7)
C34 C33 C32 104.3(6)
C34 C33 C38 119.6(8)
C32 C33 C38 136.0(8)
N6 C34 C35 131.8(7)
N6 C34 C33 107.3(7)
C35 C34 C33 120.9(7)
F35 C35 C34 124.4(7)
F35 C35 C36 119.8(8)
C34 C35 C36 115.8(8)
F36 C36 C37 119.8(8)
F36 C36 C35 116.6(9)
C37 C36 C35 123.6(9)
C38 C37 F37 120.6(10)
C38 C37 C36 120.8(8)
F37 C37 C36 118.6(10)
C37 C38 F38 121.4(8)
C37 C38 C33 119.3(9)
F38 C38 C33 119.3(9)
F42 C41 F41 107.4(7)
F42 C41 F43 107.0(7)
F41 C41 F43 106.1(7)
F42 C41 C42 111.8(7)
F41 C41 C42 113.2(7)
F43 C41 C42 111.1(6)
C43 C42 N7 116.7(6)
C43 C42 C41 126.3(7)
N7 C42 C41 116.9(7)
C44 C43 C42 136.8(7)
C44 C43 C48 120.5(7)
C42 C43 C48 102.7(7)
F44 C44 C45 120.0(8)
F44 C44 C43 120.6(8)
C45 C44 C43 119.4(8)
F45 C45 C44 121.6(8)
F45 C45 C46 118.3(8)
C44 C45 C46 120.2(8)
F46 C46 C47 120.0(8)
F46 C46 C45 117.6(8)
C47 C46 C45 122.5(8)
F47 C47 C46 119.8(7)
F47 C47 C48 121.9(8)
C46 C47 C48 118.3(7)
N8 C48 C47 132.9(7)
N8 C48 C43 108.0(7)
C47 C48 C43 119.1(7)
F53 C51 F52 109.4(8)
F53 C51 F51 109.0(9)
F52 C51 F51 105.7(7)
F53 C51 C52 112.8(7)
F52 C51 C52 110.4(8)
F51 C51 C52 109.2(8)
C53 C52 N9 116.4(7)
C53 C52 C51 128.9(7)
N9 C52 C51 114.6(7)
C52 C53 C54 136.8(9)
C52 C53 C58 103.6(6)
C54 C53 C58 119.5(9)
C55 C54 F54 121.0(8)
C55 C54 C53 120.7(9)
F54 C54 C53 118.4(10)
C54 C55 F55 121.4(10)
C54 C55 C56 120.7(8)
F55 C55 C56 118.0(10)
F56 C56 C57 119.5(9)
F56 C56 C55 118.9(8)
C57 C56 C55 121.6(9)
F57 C57 C56 118.7(9)
F57 C57 C58 122.9(8)
C56 C57 C58 118.4(9)
N10 C58 C57 133.3(8)
N10 C58 C53 107.5(7)
C57 C58 C53 119.2(7)
F62 C61 F63 107.5(8)
F62 C61 F61 106.1(7)
F63 C61 F61 105.5(8)
F62 C61 C62 112.7(8)
F63 C61 C62 112.8(7)
F61 C61 C62 111.8(8)
N11 C62 C63 115.9(7)
N11 C62 C61 116.1(8)
C63 C62 C61 127.9(7)
C68 C63 C62 104.1(6)
C68 C63 C64 119.1(8)
C62 C63 C64 136.7(8)
C65 C64 F64 121.9(7)
C65 C64 C63 120.4(8)
F64 C64 C63 117.7(9)
C64 C65 F65 121.0(9)
C64 C65 C66 120.9(8)
F65 C65 C66 118.1(10)
F66 C66 C65 119.9(7)
F66 C66 C67 118.0(8)
C65 C66 C67 122.1(9)
F67 C67 C66 119.1(8)
F67 C67 C68 123.9(6)
C66 C67 C68 117.0(8)
N12 C68 C63 107.7(7)
N12 C68 C67 131.8(7)
C63 C68 C67 120.4(7)
C12 N1 N2 98.5(4)
C12 N1 Tl1 132.7(5)
N2 N1 Tl1 128.8(4)
C18 N2 N1 113.7(6)
C18 N2 B1 128.2(6)
N1 N2 B1 116.3(6)
C22 N3 N4 99.9(4)
C22 N3 Tl1 131.6(5)
N4 N3 Tl1 127.6(4)
C28 N4 N3 113.2(5)
C28 N4 B1 128.5(6)
N3 N4 B1 118.2(6)
C32 N5 N6 98.7(5)
C32 N5 Tl1 129.7(5)
N6 N5 Tl1 126.6(4)
C34 N6 N5 114.2(6)
C34 N6 B1 127.1(7)
N5 N6 B1 118.1(5)
N8 N7 C42 97.5(4)
N8 N7 Tl2 128.9(4)
C42 N7 Tl2 133.6(4)
C48 N8 N7 115.1(6)
C48 N8 B2 126.1(6)
N7 N8 B2 116.9(6)
C52 N9 N10 97.1(4)
C52 N9 Tl2 133.6(5)
N10 N9 Tl2 126.6(4)
C58 N10 N9 115.2(6)
C58 N10 B2 125.9(6)
N9 N10 B2 118.6(5)
C62 N11 N12 98.3(5)
C62 N11 Tl2 134.2(5)
N12 N11 Tl2 126.5(4)
C68 N12 N11 114.0(5)
C68 N12 B2 126.7(6)
N11 N12 B2 118.9(5)
N3 Tl1 N5 68.8(2)
N3 Tl1 N1 70.8(2)
N5 Tl1 N1 70.2(2)
N9 Tl2 N11 71.10(19)
N9 Tl2 N7 69.6(2)
N11 Tl2 N7 69.9(2)
N4 B1 N6 111.3(6)
N4 B1 N2 112.3(6)
N6 B1 N2 109.0(6)
N12 B2 N8 111.4(6)
N12 B2 N10 111.0(6)
N8 B2 N10 109.3(6)

loop_
_geom_bond_atom_site_label_1
_geom_bond_atom_site_label_2
_geom_bond_distance
C11 F11 1.332(11)
C11 F13 1.334(11)
C11 F12 1.353(10)
C11 C12 1.476(12)
C12 C13 1.415(12)
C12 N1 1.419(10)
C13 C18 1.389(12)
C13 C14 1.397(12)
C14 C15 1.331(13)
C14 F14 1.341(11)
C15 F15 1.362(10)
C15 C16 1.401(14)
C16 F16 1.328(10)
C16 C17 1.362(13)
C17 F17 1.337(10)
C17 C18 1.425(11)
C18 N2 1.367(10)
C21 F22 1.280(12)
C21 F23 1.319(11)
C21 F21 1.325(11)
C21 C22 1.509(11)
C22 C23 1.364(12)
C22 N3 1.387(9)
C23 C28 1.409(10)
C23 C24 1.442(11)
C24 C25 1.339(13)
C24 F24 1.347(9)
C25 F25 1.345(9)
C25 C26 1.407(12)
C26 F26 1.329(10)
C26 C27 1.356(12)
C27 F27 1.311(9)
C27 C28 1.407(11)
C28 N4 1.360(9)
C31 F33 1.325(11)
C31 F31 1.330(11)
C31 F32 1.332(11)
C31 C32 1.485(12)
C32 C33 1.407(12)
C32 N5 1.420(9)
C33 C34 1.405(12)
C33 C38 1.413(11)
C34 N6 1.379(9)
C34 C35 1.392(12)
C35 F35 1.332(10)
C35 C36 1.399(11)
C36 F36 1.356(12)
C36 C37 1.361(15)
C37 C38 1.334(15)
C37 F37 1.345(10)
C38 F38 1.351(11)
C41 F42 1.328(10)
C41 F41 1.329(10)
C41 F43 1.342(9)
C41 C42 1.489(11)
C42 C43 1.409(11)
C42 N7 1.435(9)
C43 C44 1.389(12)
C43 C48 1.418(11)
C44 F44 1.344(9)
C44 C45 1.358(12)
C45 F45 1.343(10)
C45 C46 1.401(12)
C46 F46 1.336(9)
C46 C47 1.352(12)
C47 F47 1.339(9)
C47 C48 1.412(11)
C48 N8 1.376(10)
C51 F53 1.288(12)
C51 F52 1.332(11)
C51 F51 1.349(11)
C51 C52 1.517(12)
C52 C53 1.406(13)
C52 N9 1.427(9)
C53 C54 1.409(12)
C53 C58 1.413(12)
C54 C55 1.305(17)
C54 F54 1.364(12)
C55 F55 1.351(10)
C55 C56 1.403(16)
C56 F56 1.342(12)
C56 C57 1.372(13)
C57 F57 1.336(11)
C57 C58 1.397(13)
C58 N10 1.364(9)
C61 F62 1.325(11)
C61 F63 1.334(12)
C61 F61 1.335(10)
C61 C62 1.475(12)
C62 N11 1.408(9)
C62 C63 1.412(13)
C63 C68 1.400(11)
C63 C64 1.414(11)
C64 C65 1.323(15)
C64 F64 1.374(11)
C65 F65 1.346(9)
C65 C66 1.381(14)
C66 F66 1.338(12)
C66 C67 1.392(11)
C67 F67 1.325(10)
C67 C68 1.407(12)
C68 N12 1.373(9)
N1 N2 1.434(8)
N1 Tl1 2.611(6)
N2 B1 1.559(12)
N3 N4 1.439(8)
N3 Tl1 2.608(6)
N4 B1 1.539(9)
N5 N6 1.434(9)
N5 Tl1 2.610(6)
N6 B1 1.555(10)
N7 N8 1.431(8)
N7 Tl2 2.614(5)
N8 B2 1.556(11)
N9 N10 1.450(7)
N9 Tl2 2.611(6)
N10 B2 1.566(9)
N11 N12 1.453(6)
N11 Tl2 2.612(5)
N12 B2 1.540(9)
